data_2107971
loop_
_publ_author_name
'Zhou, Xinbo'
'Hu, Xiurong'
'Wu, Suxiang'
'Ye, Jiali'
'Sun, Mengying'
'Gu, Jianming'
'Zhu, Jianrong'
'Zhang, Zhongliang'

_publ_section_title
;
 Structures and physicochemical properties of vortioxetine salts
;
_journal_coeditor_code AO5012
_journal_issue 5
_journal_name_full 'Acta Crystallographica Section B'
_journal_page_first 723
_journal_page_last 732
_journal_paper_doi 10.1107/S2052520616010556
_journal_volume 72
_journal_year 2016
_chemical_formula_moiety 'C18 H23 N2 S, C7 H5 O3, H2 O'
_chemical_formula_sum 'C25 H30 N2 O4 S'
_chemical_formula_weight 454.57
_chemical_name_systematic
;
 ?
;
_space_group_IT_number 14
_symmetry_cell_setting monoclinic
_symmetry_space_group_name_Hall '-P 2ybc'
_symmetry_space_group_name_H-M 'P 1 21/c 1'
_atom_sites_solution_hydrogens geom
_atom_sites_solution_primary direct
_atom_sites_solution_secondary difmap
_audit_creation_method SHELXL-97
_cell_angle_alpha 90.00
_cell_angle_beta 95.4090(10)
_cell_angle_gamma 90.00
_cell_formula_units_Z 4
_cell_length_a 16.9513(9)
_cell_length_b 6.9458(5)
_cell_length_c 21.5346(11)
_cell_measurement_reflns_used 11817
_cell_measurement_temperature 296(2)
_cell_measurement_theta_max 27.5
_cell_measurement_theta_min 3.1
_cell_volume 2524.2(3)
_computing_cell_refinement 'PROCESS-AUTO  (Rigaku,2006)'
_computing_data_collection 'PROCESS-AUTO  (Rigaku,2006)'
_computing_data_reduction 'CrystalStructure (Rigaku,2007)'
_computing_molecular_graphics 'Ortep3 for windows (Farrugia,1997)'
_computing_publication_material 'WinGX (Farrugia, 1999)'
_computing_structure_refinement 'SHELXL-97 (Sheldrick, 2008)'
_computing_structure_solution 'SHELXS-97 (Sheldrick, 2008)'
_diffrn_ambient_temperature 296(2)
_diffrn_detector_area_resol_mean 10.00
_diffrn_measured_fraction_theta_full 0.990
_diffrn_measured_fraction_theta_max 0.990
_diffrn_measurement_device_type 'Rigaku RAXIS-RAPID/ZJUG'
_diffrn_measurement_method \w
_diffrn_radiation_monochromator graphite
_diffrn_radiation_source 'rotating anode'
_diffrn_radiation_type MoK\a
_diffrn_radiation_wavelength 0.71073
_diffrn_reflns_av_R_equivalents 0.0702
_diffrn_reflns_av_sigmaI/netI 0.0628
_diffrn_reflns_limit_h_max 21
_diffrn_reflns_limit_h_min -21
_diffrn_reflns_limit_k_max 8
_diffrn_reflns_limit_k_min -9
_diffrn_reflns_limit_l_max 27
_diffrn_reflns_limit_l_min -23
_diffrn_reflns_number 23055
_diffrn_reflns_theta_full 27.47
_diffrn_reflns_theta_max 27.47
_diffrn_reflns_theta_min 3.08
_exptl_absorpt_coefficient_mu 0.160
_exptl_absorpt_correction_T_max 0.9749
_exptl_absorpt_correction_T_min 0.9202
_exptl_absorpt_correction_type multi-scan
_exptl_absorpt_process_details 'Higashi, T. (1995)'
_exptl_crystal_colour colorless
_exptl_crystal_density_diffrn 1.196
_exptl_crystal_density_method 'not measured'
_exptl_crystal_description platelet
_exptl_crystal_F_000 968
_exptl_crystal_size_max 0.53
_exptl_crystal_size_mid 0.47
_exptl_crystal_size_min 0.16
_refine_diff_density_max 0.304
_refine_diff_density_min -0.368
_refine_ls_extinction_coef 0.019(2)
_refine_ls_extinction_expression Fc^*^=kFc[1+0.001xFc^2^\l^3^/sin(2\q)]^-1/4^
_refine_ls_extinction_method SHELXL
_refine_ls_goodness_of_fit_ref 1.005
_refine_ls_hydrogen_treatment constr
_refine_ls_matrix_type full
_refine_ls_number_parameters 292
_refine_ls_number_reflns 5708
_refine_ls_number_restraints 0
_refine_ls_restrained_S_all 1.005
_refine_ls_R_factor_all 0.1487
_refine_ls_R_factor_gt 0.0679
_refine_ls_shift/su_max 0.000
_refine_ls_shift/su_mean 0.000
_refine_ls_structure_factor_coef Fsqd
_refine_ls_weighting_details 'calc w=1/[\s^2^(Fo^2^)+(0.0700P)^2^+1.3245P] where P=(Fo^2^+2Fc^2^)/3'
_refine_ls_weighting_scheme calc
_refine_ls_wR_factor_gt 0.1431
_refine_ls_wR_factor_ref 0.1922
_reflns_number_gt 2836
_reflns_number_total 5708
_reflns_threshold_expression >2sigma(I)
_cod_data_source_file ao5012sup1.cif
_cod_data_source_block 2
_cod_database_code 2107971

loop_
_symmetry_equiv_pos_as_xyz
'x, y, z'
'-x, y+1/2, -z+1/2'
'-x, -y, -z'
'x, -y-1/2, z-1/2'

loop_
_atom_site_type_symbol
_atom_site_label
_atom_site_fract_x
_atom_site_fract_y
_atom_site_fract_z
_atom_site_U_iso_or_equiv
_atom_site_adp_type
_atom_site_calc_flag
_atom_site_refinement_flags
_atom_site_occupancy
_atom_site_symmetry_multiplicity
C C1 0.9819(2) 0.3543(7) 0.63561(16) 0.0815(11) Uani d . 1 1
C C2 1.0569(2) 0.4319(7) 0.63985(17) 0.0970(14) Uani d . 1 1
H H2 1.0660 0.5457 0.6190 0.116 Uiso calc R 1 1
C C3 1.1188(2) 0.3419(9) 0.67488(19) 0.1155(18) Uani d . 1 1
H H3 1.1690 0.3972 0.6777 0.139 Uiso calc R 1 1
C C4 1.1076(3) 0.1731(10) 0.70551(18) 0.118(2) Uani d . 1 1
C C5 1.0334(4) 0.0953(8) 0.69998(19) 0.1153(17) Uani d . 1 1
H H5 1.0255 -0.0205 0.7201 0.138 Uiso calc R 1 1
C C6 0.9686(3) 0.1808(7) 0.66556(19) 0.0950(13) Uani d . 1 1
C C7 1.1768(3) 0.0789(10) 0.7441(2) 0.179(3) Uani d . 1 1
H H7A 1.2255 0.1149 0.7278 0.268 Uiso calc R 1 1
H H7B 1.1709 -0.0585 0.7423 0.268 Uiso calc R 1 1
H H7C 1.1777 0.1208 0.7867 0.268 Uiso calc R 1 1
C C8 0.8882(3) 0.0848(8) 0.6609(3) 0.1389(19) Uani d . 1 1
H H8A 0.8475 0.1814 0.6590 0.208 Uiso calc R 1 1
H H8B 0.8841 0.0051 0.6969 0.208 Uiso calc R 1 1
H H8C 0.8818 0.0070 0.6239 0.208 Uiso calc R 1 1
C C9 0.87838(19) 0.3589(5) 0.52761(16) 0.0732(10) Uani d . 1 1
C C10 0.9202(3) 0.2033(7) 0.5071(2) 0.1177(18) Uani d . 1 1
H H10 0.9660 0.1627 0.5307 0.141 Uiso calc R 1 1
C C11 0.8958(3) 0.1079(7) 0.4529(2) 0.1148(17) Uani d . 1 1
H H11 0.9244 0.0026 0.4405 0.138 Uiso calc R 1 1
C C12 0.8305(2) 0.1668(6) 0.41753(18) 0.0871(12) Uani d . 1 1
H H12 0.8142 0.1027 0.3806 0.104 Uiso calc R 1 1
C C13 0.78824(19) 0.3207(5) 0.43597(16) 0.0685(9) Uani d . 1 1
H H13 0.7434 0.3607 0.4111 0.082 Uiso calc R 1 1
C C14 0.81071(16) 0.4179(4) 0.49056(14) 0.0572(8) Uani d . 1 1
C C15 0.70611(17) 0.5142(4) 0.55130(14) 0.0590(8) Uani d . 1 1
H H15A 0.7297 0.4312 0.5842 0.071 Uiso calc R 1 1
H H15B 0.6663 0.4404 0.5262 0.071 Uiso calc R 1 1
C C16 0.66769(18) 0.6836(5) 0.57954(14) 0.0626(8) Uani d . 1 1
H H16A 0.6261 0.6396 0.6041 0.075 Uiso calc R 1 1
H H16B 0.7066 0.7529 0.6069 0.075 Uiso calc R 1 1
C C17 0.6958(2) 0.8767(5) 0.48995(16) 0.0731(10) Uani d . 1 1
H H17A 0.7361 0.9493 0.5149 0.088 Uiso calc R 1 1
H H17B 0.6725 0.9598 0.4570 0.088 Uiso calc R 1 1
C C18 0.7327(2) 0.7034(5) 0.46206(14) 0.0671(9) Uani d . 1 1
H H18A 0.6928 0.6333 0.4360 0.081 Uiso calc R 1 1
H H18B 0.7735 0.7446 0.4363 0.081 Uiso calc R 1 1
C C19 0.47299(17) 0.7501(4) 0.41954(12) 0.0502(7) Uani d . 1 1
C C20 0.44314(17) 0.7460(4) 0.35223(12) 0.0511(7) Uani d . 1 1
C C21 0.48988(19) 0.6729(5) 0.30822(13) 0.0608(8) Uani d . 1 1
H H21 0.5400 0.6252 0.3212 0.073 Uiso calc R 1 1
C C22 0.4635(2) 0.6697(5) 0.24564(14) 0.0672(9) Uani d . 1 1
H H22 0.4956 0.6205 0.2168 0.081 Uiso calc R 1 1
C C23 0.38943(19) 0.7396(5) 0.22611(13) 0.0667(9) Uani d . 1 1
C C24 0.34174(19) 0.8130(6) 0.26920(14) 0.0740(10) Uani d . 1 1
H H24 0.2915 0.8597 0.2561 0.089 Uiso calc R 1 1
C C25 0.36907(18) 0.8169(5) 0.33168(14) 0.0632(9) Uani d . 1 1
H H25 0.3371 0.8679 0.3604 0.076 Uiso calc R 1 1
N N1 0.76746(13) 0.5781(3) 0.51217(11) 0.0541(6) Uani d . 1 1
N N2 0.63402(14) 0.8122(4) 0.52939(11) 0.0588(7) Uani d . 1 1
H H2A 0.6121 0.9154 0.5463 0.071 Uiso calc R 1 1
H H2B 0.5957 0.7496 0.5056 0.071 Uiso calc R 1 1
O O2 0.43593(12) 0.8472(3) 0.45674(8) 0.0604(6) Uani d . 1 1
O O1 0.53378(13) 0.6534(3) 0.43715(9) 0.0679(6) Uani d . 1 1
O O3 0.35915(15) 0.7412(5) 0.16519(10) 0.1004(9) Uani d . 1 1
H H3A 0.3916 0.6950 0.1435 0.151 Uiso calc R 1 1
O O4 0.46355(14) 0.7404(3) 0.58120(9) 0.0747(7) Uani d . 1 1
H H41 0.4617 0.7754 0.5429 0.112 Uiso d R 1 1
H H42 0.4782 0.6037 0.5747 0.112 Uiso d R 1 1
S S1 0.90446(6) 0.49192(16) 0.59616(5) 0.0857(4) Uani d . 1 1

loop_
_atom_site_aniso_label
_atom_site_aniso_U_11
_atom_site_aniso_U_22
_atom_site_aniso_U_33
_atom_site_aniso_U_12
_atom_site_aniso_U_13
_atom_site_aniso_U_23
C1 0.073(2) 0.107(3) 0.064(2) 0.027(2) 0.0067(17) 0.003(2)
C2 0.073(2) 0.149(4) 0.068(2) 0.022(3) 0.0008(19) 0.016(2)
C3 0.076(3) 0.203(6) 0.067(2) 0.032(3) 0.001(2) -0.002(3)
C4 0.109(4) 0.192(6) 0.053(2) 0.078(4) 0.006(2) 0.008(3)
C5 0.142(4) 0.130(4) 0.076(3) 0.062(4) 0.021(3) 0.020(3)
C6 0.098(3) 0.109(4) 0.079(3) 0.030(3) 0.016(2) 0.006(2)
C7 0.175(5) 0.281(8) 0.076(3) 0.141(6) -0.013(3) 0.015(4)
C8 0.144(5) 0.114(4) 0.163(5) 0.004(4) 0.033(4) 0.014(4)
C9 0.0638(19) 0.082(3) 0.074(2) 0.0283(18) 0.0043(16) -0.0014(18)
C10 0.107(3) 0.146(4) 0.095(3) 0.084(3) -0.016(2) -0.024(3)
C11 0.119(3) 0.121(4) 0.101(3) 0.071(3) -0.003(3) -0.030(3)
C12 0.100(3) 0.074(3) 0.086(3) 0.022(2) 0.006(2) -0.020(2)
C13 0.0652(19) 0.065(2) 0.075(2) 0.0065(17) 0.0046(16) -0.0065(18)
C14 0.0497(16) 0.0512(19) 0.072(2) 0.0098(14) 0.0139(14) 0.0037(15)
C15 0.0569(17) 0.055(2) 0.0664(18) 0.0069(15) 0.0129(14) 0.0142(15)
C16 0.0559(17) 0.073(2) 0.0595(18) 0.0133(16) 0.0070(14) 0.0071(16)
C17 0.082(2) 0.057(2) 0.082(2) 0.0180(18) 0.0181(18) 0.0170(17)
C18 0.076(2) 0.058(2) 0.071(2) 0.0181(17) 0.0230(16) 0.0184(16)
C19 0.0613(17) 0.0432(17) 0.0458(15) 0.0029(14) 0.0038(13) 0.0041(13)
C20 0.0611(17) 0.0464(17) 0.0456(14) 0.0044(14) 0.0039(13) 0.0035(13)
C21 0.0680(18) 0.065(2) 0.0482(16) 0.0133(16) 0.0011(14) -0.0003(14)
C22 0.079(2) 0.073(2) 0.0493(17) 0.0064(18) 0.0087(15) -0.0025(15)
C23 0.071(2) 0.085(3) 0.0433(16) -0.0094(18) -0.0005(15) 0.0047(16)
C24 0.0566(18) 0.108(3) 0.0557(18) -0.0008(18) -0.0053(15) 0.0134(18)
C25 0.0584(18) 0.077(2) 0.0549(17) 0.0054(16) 0.0058(14) 0.0068(16)
N1 0.0477(12) 0.0497(15) 0.0660(14) 0.0072(11) 0.0117(11) 0.0082(12)
N2 0.0583(14) 0.0603(17) 0.0576(14) 0.0176(12) 0.0037(11) -0.0016(12)
O2 0.0774(13) 0.0553(13) 0.0489(11) 0.0137(11) 0.0085(10) -0.0007(9)
O1 0.0774(14) 0.0687(15) 0.0552(12) 0.0272(12) -0.0062(10) -0.0036(10)
O3 0.0902(17) 0.163(3) 0.0451(12) -0.0075(17) -0.0109(12) 0.0059(15)
O4 0.1038(17) 0.0709(16) 0.0495(11) 0.0150(13) 0.0078(11) 0.0026(11)
S1 0.0751(6) 0.1004(8) 0.0794(6) 0.0299(5) -0.0048(5) -0.0099(5)

loop_
_atom_type_symbol
_atom_type_description
_atom_type_scat_dispersion_real
_atom_type_scat_dispersion_imag
_atom_type_scat_source
C C 0.0033 0.0016 'International Tables Vol C Tables 4.2.6.8 and 6.1.1.4'
H H 0.0000 0.0000 'International Tables Vol C Tables 4.2.6.8 and 6.1.1.4'
N N 0.0061 0.0033 'International Tables Vol C Tables 4.2.6.8 and 6.1.1.4'
O O 0.0106 0.0060 'International Tables Vol C Tables 4.2.6.8 and 6.1.1.4'
S S 0.1246 0.1234 'International Tables Vol C Tables 4.2.6.8 and 6.1.1.4'

loop_
_geom_angle_atom_site_label_1
_geom_angle_atom_site_label_2
_geom_angle_atom_site_label_3
_geom_angle
C2 C1 C6 119.7(4)
C2 C1 S1 117.3(3)
C6 C1 S1 122.8(3)
C1 C2 C3 120.6(5)
C1 C2 H2 119.7
C3 C2 H2 119.7
C4 C3 C2 121.1(5)
C4 C3 H3 119.4
C2 C3 H3 119.4
C5 C4 C3 117.9(4)
C5 C4 C7 122.4(6)
C3 C4 C7 119.8(6)
C4 C5 C6 123.4(5)
C4 C5 H5 118.3
C6 C5 H5 118.3
C1 C6 C5 117.3(5)
C1 C6 C8 122.3(4)
C5 C6 C8 120.4(5)
C4 C7 H7A 109.5
C4 C7 H7B 109.5
H7A C7 H7B 109.5
C4 C7 H7C 109.5
H7A C7 H7C 109.5
H7B C7 H7C 109.5
C6 C8 H8A 109.5
C6 C8 H8B 109.5
H8A C8 H8B 109.5
C6 C8 H8C 109.5
H8A C8 H8C 109.5
H8B C8 H8C 109.5
C10 C9 C14 117.7(3)
C10 C9 S1 125.4(3)
C14 C9 S1 116.9(2)
C11 C10 C9 121.6(3)
C11 C10 H10 119.2
C9 C10 H10 119.2
C12 C11 C10 120.1(4)
C12 C11 H11 120.0
C10 C11 H11 120.0
C11 C12 C13 119.9(4)
C11 C12 H12 120.0
C13 C12 H12 120.0
C12 C13 C14 121.4(3)
C12 C13 H13 119.3
C14 C13 H13 119.3
C13 C14 C9 119.4(3)
C13 C14 N1 123.3(3)
C9 C14 N1 117.4(3)
N1 C15 C16 110.7(2)
N1 C15 H15A 109.5
C16 C15 H15A 109.5
N1 C15 H15B 109.5
C16 C15 H15B 109.5
H15A C15 H15B 108.1
N2 C16 C15 109.3(2)
N2 C16 H16A 109.8
C15 C16 H16A 109.8
N2 C16 H16B 109.8
C15 C16 H16B 109.8
H16A C16 H16B 108.3
N2 C17 C18 109.3(3)
N2 C17 H17A 109.8
C18 C17 H17A 109.8
N2 C17 H17B 109.8
C18 C17 H17B 109.8
H17A C17 H17B 108.3
N1 C18 C17 109.5(3)
N1 C18 H18A 109.8
C17 C18 H18A 109.8
N1 C18 H18B 109.8
C17 C18 H18B 109.8
H18A C18 H18B 108.2
O1 C19 O2 122.5(2)
O1 C19 C20 118.4(3)
O2 C19 C20 119.0(3)
C25 C20 C21 118.1(3)
C25 C20 C19 121.3(3)
C21 C20 C19 120.5(3)
C22 C21 C20 121.3(3)
C22 C21 H21 119.4
C20 C21 H21 119.4
C23 C22 C21 119.8(3)
C23 C22 H22 120.1
C21 C22 H22 120.1
O3 C23 C22 123.2(3)
O3 C23 C24 116.8(3)
C22 C23 C24 119.9(3)
C25 C24 C23 119.8(3)
C25 C24 H24 120.1
C23 C24 H24 120.1
C24 C25 C20 121.1(3)
C24 C25 H25 119.5
C20 C25 H25 119.5
C14 N1 C18 113.8(2)
C14 N1 C15 111.3(2)
C18 N1 C15 110.2(2)
C16 N2 C17 111.0(2)
C16 N2 H2A 109.4
C17 N2 H2A 109.4
C16 N2 H2B 109.4
C17 N2 H2B 109.4
H2A N2 H2B 108.0
C23 O3 H3A 109.5
H41 O4 H42 97.0
C9 S1 C1 103.56(17)

loop_
_geom_bond_atom_site_label_1
_geom_bond_atom_site_label_2
_geom_bond_distance
C1 C2 1.376(5)
C1 C6 1.395(6)
C1 S1 1.774(4)
C2 C3 1.383(5)
C2 H2 0.9300
C3 C4 1.368(7)
C3 H3 0.9300
C4 C5 1.363(7)
C4 C7 1.521(6)
C5 C6 1.398(6)
C5 H5 0.9300
C6 C8 1.512(7)
C7 H7A 0.9600
C7 H7B 0.9600
C7 H7C 0.9600
C8 H8A 0.9600
C8 H8B 0.9600
C8 H8C 0.9600
C9 C10 1.387(5)
C9 C14 1.396(4)
C9 S1 1.762(4)
C10 C11 1.373(6)
C10 H10 0.9300
C11 C12 1.346(5)
C11 H11 0.9300
C12 C13 1.366(5)
C12 H12 0.9300
C13 C14 1.378(4)
C13 H13 0.9300
C14 N1 1.434(4)
C15 N1 1.468(4)
C15 C16 1.502(4)
C15 H15A 0.9700
C15 H15B 0.9700
C16 N2 1.474(4)
C16 H16A 0.9700
C16 H16B 0.9700
C17 N2 1.479(4)
C17 C18 1.507(4)
C17 H17A 0.9700
C17 H17B 0.9700
C18 N1 1.466(4)
C18 H18A 0.9700
C18 H18B 0.9700
C19 O1 1.258(3)
C19 O2 1.259(3)
C19 C20 1.490(4)
C20 C25 1.382(4)
C20 C21 1.387(4)
C21 C22 1.380(4)
C21 H21 0.9300
C22 C23 1.374(4)
C22 H22 0.9300
C23 O3 1.363(3)
C23 C24 1.384(5)
C24 C25 1.381(4)
C24 H24 0.9300
C25 H25 0.9300
N2 H2A 0.9000
N2 H2B 0.9000
O3 H3A 0.8200
O4 H41 0.8579
O4 H42 0.9947

loop_
_geom_hbond_atom_site_label_D
_geom_hbond_atom_site_label_H
_geom_hbond_atom_site_label_A
_geom_hbond_site_symmetry_A
_geom_hbond_distance_DH
_geom_hbond_distance_HA
_geom_hbond_distance_DA
_geom_hbond_angle_DHA
N2 H2B O1 . 0.90 1.85 2.723(3) 162
O4 H41 O2 . 0.86 1.93 2.778(3) 169
N2 H2A O2 3_676 0.90 1.84 2.676(3) 154
O3 H3A O4 4_575 0.82 1.95 2.650(3) 143
O4 H42 O1 3_666 0.99 1.81 2.765(3) 159

loop_
_geom_torsion_atom_site_label_1
_geom_torsion_atom_site_label_2
_geom_torsion_atom_site_label_3
_geom_torsion_atom_site_label_4
_geom_torsion
C6 C1 C2 C3 -1.7(6)
S1 C1 C2 C3 173.9(3)
C1 C2 C3 C4 0.8(7)
C2 C3 C4 C5 0.5(7)
C2 C3 C4 C7 -179.4(4)
C3 C4 C5 C6 -1.0(7)
C7 C4 C5 C6 179.0(4)
C2 C1 C6 C5 1.2(6)
S1 C1 C6 C5 -174.1(3)
C2 C1 C6 C8 -177.9(4)
S1 C1 C6 C8 6.8(6)
C4 C5 C6 C1 0.1(7)
C4 C5 C6 C8 179.3(5)
C14 C9 C10 C11 -1.0(7)
S1 C9 C10 C11 -179.8(4)
C9 C10 C11 C12 1.1(9)
C10 C11 C12 C13 -0.5(8)
C11 C12 C13 C14 -0.3(6)
C12 C13 C14 C9 0.5(5)
C12 C13 C14 N1 -179.0(3)
C10 C9 C14 C13 0.1(5)
S1 C9 C14 C13 179.1(3)
C10 C9 C14 N1 179.7(4)
S1 C9 C14 N1 -1.4(4)
N1 C15 C16 N2 57.5(3)
N2 C17 C18 N1 -59.2(3)
O1 C19 C20 C25 167.2(3)
O2 C19 C20 C25 -11.6(4)
O1 C19 C20 C21 -13.7(4)
O2 C19 C20 C21 167.4(3)
C25 C20 C21 C22 -0.3(5)
C19 C20 C21 C22 -179.4(3)
C20 C21 C22 C23 -0.1(5)
C21 C22 C23 O3 -179.9(3)
C21 C22 C23 C24 0.1(5)
O3 C23 C24 C25 -179.6(3)
C22 C23 C24 C25 0.4(5)
C23 C24 C25 C20 -0.9(5)
C21 C20 C25 C24 0.8(5)
C19 C20 C25 C24 179.9(3)
C13 C14 N1 C18 -36.1(4)
C9 C14 N1 C18 144.4(3)
C13 C14 N1 C15 89.2(3)
C9 C14 N1 C15 -90.3(3)
C17 C18 N1 C14 -174.4(3)
C17 C18 N1 C15 59.7(3)
C16 C15 N1 C14 173.5(2)
C16 C15 N1 C18 -59.3(3)
C15 C16 N2 C17 -57.7(3)
C18 C17 N2 C16 58.8(3)
C10 C9 S1 C1 -9.9(5)
C14 C9 S1 C1 171.3(3)
C2 C1 S1 C9 111.1(3)
C6 C1 S1 C9 -73.5(4)
